data_4309749
loop_
_publ_author_name
'Ignacio Fern\'andez'
'Frank Breher'
'Paul S. Pregosin'
'Zhaofu Fei'
'Paul J. Dyson'

_publ_contact_author_address
;
Department of Chemistry and Applied Biosciences
ETH Hoenggerberg
Wolgang-Pauli Str.
CH-8093 Zuerich
Switzerland
;
_publ_contact_author_email pregosin@inorg.chem.ethz.ch
_publ_contact_author_fax '(+41) 1 6331071'
_publ_contact_author_name 'Prof. Paul S. Pregosin'
_publ_section_title
;
NMR, PGSE Diffusion, and X-ray Diffraction Studies of Lithium and Potassium
Salts Derived from Diphenylphosphino(o-cyanophenyl)aniline and Their Crown
Ether Complexes
;
_journal_name_full 'Inorganic Chemistry'
_journal_page_first 7616
_journal_page_last 7623
_journal_paper_doi 10.1021/ic050753s
_journal_volume 44
_journal_year 2005
_chemical_formula_moiety 'C54 H60 K2 N4 O4 P2'
_chemical_formula_sum 'C54 H60 K2 N4 O4 P2'
_chemical_formula_weight 969.20
_chemical_name_systematic ' ?'
_space_group_IT_number 2
_symmetry_cell_setting triclinic
_symmetry_space_group_name_Hall '-P 1'
_symmetry_space_group_name_H-M 'P -1'
_atom_sites_solution_hydrogens geom
_atom_sites_solution_primary direct
_atom_sites_solution_secondary difmap
_audit_creation_method 'form.cif (version 2.0)'
_cell_angle_alpha 93.098(2)
_cell_angle_beta 96.393(2)
_cell_angle_gamma 100.469(2)
_cell_formula_units_Z 1
_cell_length_a 9.8819(7)
_cell_length_b 10.7594(8)
_cell_length_c 12.7185(9)
_cell_measurement_temperature 200(2)
_cell_volume 1317.67(16)
_computing_cell_refinement 'Bruker SMART'
_computing_data_collection 'Bruker SMART'
_computing_data_reduction 'Bruker SAINT'
_computing_molecular_graphics 'Ortep32 for Windows'
_computing_publication_material 'Bruker SHELXTL'
_computing_structure_refinement 'Bruker SHELXTL'
_computing_structure_solution 'Bruker SHELXTL'
_diffrn_ambient_temperature 200(2)
_diffrn_measured_fraction_theta_full 0.992
_diffrn_measured_fraction_theta_max 0.992
_diffrn_measurement_device_type 'Bruker AXS Apex with CCD'
_diffrn_measurement_method 'phi and omega scans'
_diffrn_radiation_monochromator graphite
_diffrn_radiation_source 'fine-focus sealed tube'
_diffrn_radiation_type MoK\a
_diffrn_radiation_wavelength 0.71073
_diffrn_reflns_av_R_equivalents 0.0242
_diffrn_reflns_av_sigmaI/netI 0.0377
_diffrn_reflns_limit_h_max 13
_diffrn_reflns_limit_h_min -13
_diffrn_reflns_limit_k_max 14
_diffrn_reflns_limit_k_min -14
_diffrn_reflns_limit_l_max 16
_diffrn_reflns_limit_l_min -16
_diffrn_reflns_number 13810
_diffrn_reflns_theta_full 28.28
_diffrn_reflns_theta_max 28.28
_diffrn_reflns_theta_min 1.93
_exptl_absorpt_coefficient_mu 0.287
_exptl_absorpt_correction_T_max 0.9555
_exptl_absorpt_correction_T_min 0.8442
_exptl_absorpt_correction_type empirical
_exptl_absorpt_process_details 'Blessing, 1995'
_exptl_crystal_colour yellow
_exptl_crystal_density_diffrn 1.221
_exptl_crystal_density_method 'not measured'
_exptl_crystal_description rod-like
_exptl_crystal_F_000 512
_exptl_crystal_size_max 0.61
_exptl_crystal_size_mid 0.24
_exptl_crystal_size_min 0.16
_refine_diff_density_max 0.958
_refine_diff_density_min -0.553
_refine_diff_density_rms 0.078
_refine_ls_extinction_method none
_refine_ls_goodness_of_fit_ref 1.084
_refine_ls_hydrogen_treatment undef
_refine_ls_matrix_type full
_refine_ls_number_parameters 298
_refine_ls_number_reflns 6495
_refine_ls_number_restraints 24
_refine_ls_restrained_S_all 1.145
_refine_ls_R_factor_all 0.0942
_refine_ls_R_factor_gt 0.0783
_refine_ls_shift/su_max 0.003
_refine_ls_shift/su_mean 0.000
_refine_ls_structure_factor_coef Fsqd
_refine_ls_weighting_details 'calc w=1/[\s^2^(Fo^2^)+(0.1108P)^2^+0.8360P] where P=(Fo^2^+2Fc^2^)/3'
_refine_ls_weighting_scheme calc
_refine_ls_wR_factor_gt 0.2019
_refine_ls_wR_factor_ref 0.2155
_reflns_number_gt 5261
_reflns_number_total 6495
_reflns_threshold_expression >2sigma(I)
_cod_data_source_file ic050753ssi20050512_050228.cif
_cod_data_source_block Pamid
_cod_original_sg_symbol_Hall -P1
_cod_database_code 4309749

loop_
_symmetry_equiv_pos_as_xyz
'x, y, z'
'-x, -y, -z'

loop_
_atom_site_label
_atom_site_type_symbol
_atom_site_fract_x
_atom_site_fract_y
_atom_site_fract_z
_atom_site_U_iso_or_equiv
_atom_site_adp_type
_atom_site_occupancy
_atom_site_symmetry_multiplicity
_atom_site_calc_flag
_atom_site_refinement_flags
_atom_site_disorder_assembly
_atom_site_disorder_group
P1 P 0.21457(7) 0.67654(7) 0.17348(6) 0.0359(2) Uani 1 1 d . . .
K1 K 0.51137(7) 0.62750(6) 0.36413(5) 0.0426(2) Uani 1 1 d . . .
C15 C 0.2211(3) 0.3275(3) 0.2422(2) 0.0349(6) Uani 1 1 d . . .
C10 C 0.2078(3) 0.4358(3) 0.1847(2) 0.0340(6) Uani 1 1 d . . .
C12 C 0.0807(3) 0.2845(3) 0.0410(3) 0.0490(8) Uani 1 1 d . . .
H12A H 0.0324 0.2700 -0.0287 0.059 Uiso 1 1 calc R . .
N2 N 0.3614(3) 0.3658(3) 0.4272(2) 0.0553(8) Uani 1 1 d . . .
C11 C 0.1355(3) 0.4057(3) 0.0803(2) 0.0406(6) Uani 1 1 d . . .
H11A H 0.1251 0.4729 0.0364 0.049 Uiso 1 1 calc R . .
O1 O 0.7135(3) 0.8211(3) 0.3295(2) 0.0663(7) Uani 1 1 d . . .
C14 C 0.1638(3) 0.2037(3) 0.2005(3) 0.0451(7) Uani 1 1 d . . .
H14A H 0.1739 0.1345 0.2422 0.054 Uiso 1 1 calc R . .
C1 C 0.2975(3) 0.3484(3) 0.3452(2) 0.0390(6) Uani 1 1 d . . .
C13 C 0.0936(4) 0.1812(3) 0.1005(3) 0.0523(8) Uani 1 1 d . . .
H13A H 0.0544 0.0972 0.0723 0.063 Uiso 1 1 calc R . .
C900 C 0.7009(5) 0.9115(5) 0.2522(4) 0.0732(12) Uani 1 1 d . . .
H90A H 0.6700 0.9863 0.2832 0.088 Uiso 1 1 calc R . .
H90B H 0.6332 0.8733 0.1905 0.088 Uiso 1 1 calc R . .
C901 C 0.8405(7) 0.9478(7) 0.2199(6) 0.119(2) Uani 1 1 d . . .
H90C H 0.8501 0.8957 0.1555 0.143 Uiso 1 1 calc R . .
H90D H 0.8591 1.0383 0.2051 0.143 Uiso 1 1 calc R . .
C903 C 0.8559(5) 0.8320(5) 0.3706(5) 0.0903(16) Uani 1 1 d . . .
H90E H 0.8851 0.7491 0.3622 0.108 Uiso 1 1 calc R . .
H90F H 0.8710 0.8612 0.4468 0.108 Uiso 1 1 calc R . .
C902 C 0.9342(6) 0.9245(9) 0.3094(9) 0.171(4) Uani 1 1 d . . .
H90G H 0.9715 1.0043 0.3540 0.205 Uiso 1 1 calc R . .
H90H H 1.0129 0.8912 0.2843 0.205 Uiso 1 1 calc R . .
N1 N 0.2633(2) 0.5521(2) 0.23089(18) 0.0362(5) Uani 1 1 d . . .
C20 C 0.2766(3) 0.7998(3) 0.2824(2) 0.0391(6) Uani 1 1 d . . .
C21 C 0.3405(4) 0.9220(3) 0.2695(3) 0.0486(7) Uani 1 1 d . . .
H21A H 0.3649 0.9433 0.2017 0.058 Uiso 1 1 calc R . .
C25 C 0.2420(4) 0.7727(4) 0.3832(3) 0.0569(9) Uani 1 1 d . . .
H25 H 0.1984 0.6893 0.3949 0.068 Uiso 1 1 calc R . .
C30 C 0.3403(3) 0.7234(3) 0.0802(2) 0.0377(6) Uani 1 1 d . . .
C31 C 0.4497(3) 0.6605(3) 0.0696(3) 0.0468(7) Uani 1 1 d . . .
H31A H 0.4621 0.5933 0.1129 0.056 Uiso 1 1 calc R . .
C35 C 0.3219(4) 0.8180(3) 0.0131(3) 0.0525(8) Uani 1 1 d . . .
H35A H 0.2448 0.8588 0.0164 0.063 Uiso 1 1 calc R . .
O2 O 0.6940(6) 0.4958(4) 0.3043(4) 0.1281(19) Uani 1 1 d . . .
C22 C 0.3700(4) 1.0148(4) 0.3531(3) 0.0605(10) Uani 1 1 d . . .
H22A H 0.4151 1.0980 0.3422 0.073 Uiso 1 1 calc R . .
C23 C 0.3345(5) 0.9868(4) 0.4512(3) 0.0677(11) Uani 1 1 d . . .
H23A H 0.3539 1.0504 0.5085 0.081 Uiso 1 1 calc R . .
C24 C 0.2703(5) 0.8654(4) 0.4661(3) 0.0717(12) Uani 1 1 d . . .
H24A H 0.2453 0.8452 0.5340 0.086 Uiso 1 1 calc R . .
C32 C 0.5401(4) 0.6948(4) -0.0035(3) 0.0644(10) Uani 1 1 d . . .
H32A H 0.6149 0.6517 -0.0099 0.077 Uiso 1 1 calc R . .
C33 C 0.5222(5) 0.7915(5) -0.0671(4) 0.0767(13) Uani 1 1 d . . .
H33A H 0.5849 0.8151 -0.1172 0.092 Uiso 1 1 calc R . .
C34 C 0.4147(5) 0.8536(4) -0.0585(3) 0.0722(12) Uani 1 1 d . . .
H34A H 0.4035 0.9213 -0.1017 0.087 Uiso 1 1 calc R . .
C800 C 0.7561(13) 0.4250(11) 0.3728(8) 0.200(4) Uani 1 1 d U . .
H80A H 0.6869 0.3518 0.3886 0.240 Uiso 1 1 calc R . .
H80B H 0.7922 0.4768 0.4402 0.240 Uiso 1 1 calc R . .
C801 C 0.8683(12) 0.3799(10) 0.3297(10) 0.179(4) Uani 1 1 d U . .
H80C H 0.9581 0.4110 0.3742 0.215 Uiso 1 1 calc R . .
H80D H 0.8512 0.2862 0.3200 0.215 Uiso 1 1 calc R . .
C802 C 0.8627(11) 0.4323(13) 0.2373(9) 0.194(4) Uani 1 1 d U . .
H80E H 0.8623 0.3656 0.1804 0.233 Uiso 1 1 calc R . .
H80F H 0.9486 0.4961 0.2376 0.233 Uiso 1 1 calc R . .
C803 C 0.7518(7) 0.4897(7) 0.2118(5) 0.113(2) Uani 1 1 d U . .
H80G H 0.7824 0.5755 0.1884 0.135 Uiso 1 1 calc R . .
H80H H 0.6852 0.4387 0.1547 0.135 Uiso 1 1 calc R . .

loop_
_atom_site_aniso_label
_atom_site_aniso_U_11
_atom_site_aniso_U_22
_atom_site_aniso_U_33
_atom_site_aniso_U_23
_atom_site_aniso_U_13
_atom_site_aniso_U_12
P1 0.0341(4) 0.0386(4) 0.0358(4) 0.0109(3) -0.0015(3) 0.0103(3)
K1 0.0438(4) 0.0426(4) 0.0373(3) 0.0075(3) -0.0069(3) 0.0030(3)
C15 0.0336(13) 0.0377(14) 0.0313(13) 0.0052(11) -0.0019(10) 0.0042(11)
C10 0.0291(12) 0.0409(14) 0.0315(13) 0.0046(11) 0.0005(10) 0.0070(11)
C12 0.0396(16) 0.065(2) 0.0378(15) -0.0077(14) -0.0066(12) 0.0066(15)
N2 0.074(2) 0.0450(15) 0.0407(14) 0.0097(12) -0.0112(14) 0.0049(14)
C11 0.0376(14) 0.0522(17) 0.0320(14) 0.0069(12) -0.0014(11) 0.0105(13)
O1 0.0560(15) 0.0601(16) 0.0783(18) 0.0186(14) 0.0063(13) -0.0036(12)
C14 0.0436(16) 0.0383(15) 0.0491(17) 0.0050(13) -0.0030(13) 0.0014(13)
C1 0.0466(16) 0.0302(13) 0.0379(15) 0.0075(11) -0.0015(12) 0.0037(11)
C13 0.0465(18) 0.0473(18) 0.0544(19) -0.0082(15) -0.0082(15) -0.0019(14)
C900 0.069(3) 0.075(3) 0.067(3) 0.014(2) 0.003(2) -0.007(2)
C901 0.094(4) 0.131(5) 0.144(6) 0.051(5) 0.055(4) 0.016(4)
C903 0.061(3) 0.079(3) 0.127(4) 0.024(3) -0.005(3) 0.007(2)
C902 0.046(3) 0.181(8) 0.298(12) 0.136(8) 0.025(5) 0.016(4)
N1 0.0389(12) 0.0351(12) 0.0341(11) 0.0090(9) -0.0050(9) 0.0090(10)
C20 0.0382(14) 0.0419(15) 0.0408(15) 0.0058(12) -0.0008(12) 0.0200(12)
C21 0.0519(18) 0.0425(17) 0.0524(18) 0.0050(14) -0.0009(14) 0.0150(14)
C25 0.072(2) 0.056(2) 0.0468(18) 0.0093(15) 0.0103(17) 0.0208(18)
C30 0.0398(15) 0.0372(14) 0.0347(14) 0.0039(11) 0.0015(11) 0.0046(12)
C31 0.0470(17) 0.0466(17) 0.0456(17) -0.0040(13) 0.0015(13) 0.0110(14)
C35 0.057(2) 0.0535(19) 0.0492(18) 0.0179(15) 0.0074(15) 0.0115(16)
O2 0.199(5) 0.117(3) 0.118(3) 0.054(3) 0.092(3) 0.104(3)
C22 0.064(2) 0.0424(18) 0.073(3) -0.0030(17) -0.0075(19) 0.0159(16)
C23 0.083(3) 0.062(2) 0.060(2) -0.0141(19) -0.008(2) 0.034(2)
C24 0.104(3) 0.074(3) 0.0420(19) -0.0019(18) 0.009(2) 0.033(3)
C32 0.054(2) 0.071(3) 0.068(2) -0.013(2) 0.0196(18) 0.0104(18)
C33 0.076(3) 0.084(3) 0.068(3) 0.006(2) 0.033(2) -0.006(2)
C34 0.088(3) 0.069(3) 0.061(2) 0.028(2) 0.021(2) 0.004(2)
C800 0.274(9) 0.222(8) 0.183(7) 0.104(6) 0.117(6) 0.178(7)
C801 0.183(7) 0.180(7) 0.225(8) 0.096(6) 0.095(6) 0.103(6)
C802 0.142(6) 0.271(9) 0.194(8) -0.005(7) 0.068(6) 0.087(7)
C803 0.104(4) 0.145(5) 0.082(4) -0.008(3) 0.026(3) 0.001(4)

loop_
_atom_type_symbol
_atom_type_description
_atom_type_scat_dispersion_real
_atom_type_scat_dispersion_imag
_atom_type_scat_source
C C 0.0033 0.0016 'International Tables Vol C Tables 4.2.6.8 and 6.1.1.4'
H H 0.0000 0.0000 'International Tables Vol C Tables 4.2.6.8 and 6.1.1.4'
N N 0.0061 0.0033 'International Tables Vol C Tables 4.2.6.8 and 6.1.1.4'
O O 0.0106 0.0060 'International Tables Vol C Tables 4.2.6.8 and 6.1.1.4'
Rh Rh -1.1178 0.9187 'International Tables Vol C Tables 4.2.6.8 and 6.1.1.4'

loop_
_geom_angle_atom_site_label_1
_geom_angle_atom_site_label_2
_geom_angle_atom_site_label_3
_geom_angle
_geom_angle_site_symmetry_1
_geom_angle_site_symmetry_3
_geom_angle_publ_flag
N1 P1 C20 99.57(12) . . ?
N1 P1 C30 105.59(13) . . ?
C20 P1 C30 100.80(14) . . ?
C20 P1 K1 63.46(9) . . ?
C30 P1 K1 87.45(9) . . ?
O2 K1 O1 80.91(13) . . ?
O2 K1 N1 108.92(14) . . ?
O1 K1 N1 123.84(8) . . ?
O2 K1 N2 88.23(13) . 2_666 ?
O1 K1 N2 88.74(9) . 2_666 ?
N1 K1 N2 144.46(9) . 2_666 ?
O2 K1 N2 83.69(12) . . ?
O1 K1 N2 161.43(9) . . ?
N1 K1 N2 71.21(7) . . ?
N2 K1 N2 80.45(9) 2_666 . ?
O2 K1 C1 84.81(13) . . ?
O1 K1 C1 162.68(9) . . ?
N1 K1 C1 52.54(7) . . ?
N2 K1 C1 100.60(8) 2_666 . ?
N2 K1 C1 20.15(7) . . ?
O2 K1 C20 145.09(11) . . ?
O1 K1 C20 88.92(8) . . ?
N1 K1 C20 51.09(7) . . ?
N2 K1 C20 125.07(9) 2_666 . ?
N2 K1 C20 109.65(8) . . ?
C1 K1 C20 97.35(8) . . ?
O2 K1 C25 166.64(14) . . ?
O1 K1 C25 102.13(10) . . ?
N1 K1 C25 58.48(9) . . ?
N2 K1 C25 104.75(9) 2_666 . ?
N2 K1 C25 95.24(10) . . ?
C1 K1 C25 89.65(9) . . ?
C20 K1 C25 24.10(8) . . ?
O2 K1 C800 19.19(16) . . ?
O1 K1 C800 89.1(2) . . ?
N1 K1 C800 118.4(2) . . ?
N2 K1 C800 70.96(19) 2_666 . ?
N2 K1 C800 73.1(2) . . ?
C1 K1 C800 80.4(2) . . ?
C20 K1 C800 163.79(18) . . ?
C25 K1 C800 168.01(19) . . ?
O2 K1 P1 120.91(12) . . ?
O1 K1 P1 101.98(6) . . ?
N1 K1 P1 24.91(5) . . ?
N2 K1 P1 149.99(8) 2_666 . ?
N2 K1 P1 94.79(6) . . ?
C1 K1 P1 77.10(5) . . ?
C20 K1 P1 29.49(5) . . ?
C25 K1 P1 45.82(6) . . ?
C800 K1 P1 136.2(2) . . ?
O2 K1 K1 84.55(8) . 2_666 ?
O1 K1 K1 129.84(7) . 2_666 ?
N1 K1 K1 106.30(5) . 2_666 ?
N2 K1 K1 42.89(6) 2_666 2_666 ?
N2 K1 K1 37.56(5) . 2_666 ?
C1 K1 K1 57.71(5) . 2_666 ?
C20 K1 K1 125.96(6) . 2_666 ?
C25 K1 K1 102.73(7) . 2_666 ?
C800 K1 K1 66.31(14) . 2_666 ?
P1 K1 K1 126.36(3) . 2_666 ?
C14 C15 C1 119.8(3) . . ?
C14 C15 C10 122.6(2) . . ?
C1 C15 C10 117.7(2) . . ?
N1 C10 C11 126.9(3) . . ?
N1 C10 C15 119.2(2) . . ?
C11 C10 C15 113.9(3) . . ?
C11 C12 C13 121.7(3) . . ?
C11 C12 H12A 119.1 . . ?
C13 C12 H12A 119.1 . . ?
C1 N2 K1 170.6(3) . 2_666 ?
C1 N2 K1 89.8(2) . . ?
K1 N2 K1 99.55(9) 2_666 . ?
C12 C11 C10 122.7(3) . . ?
C12 C11 H11A 118.7 . . ?
C10 C11 H11A 118.7 . . ?
C903 O1 C900 109.5(3) . . ?
C903 O1 K1 123.8(3) . . ?
C900 O1 K1 125.6(2) . . ?
C13 C14 C15 120.8(3) . . ?
C13 C14 H14A 119.6 . . ?
C15 C14 H14A 119.6 . . ?
N2 C1 C15 178.6(3) . . ?
N2 C1 K1 70.1(2) . . ?
C15 C1 K1 109.07(17) . . ?
C14 C13 C12 118.4(3) . . ?
C14 C13 H13A 120.8 . . ?
C12 C13 H13A 120.8 . . ?
O1 C900 C901 105.6(4) . . ?
O1 C900 H90A 110.6 . . ?
C901 C900 H90A 110.6 . . ?
O1 C900 H90B 110.6 . . ?
C901 C900 H90B 110.6 . . ?
H90A C900 H90B 108.8 . . ?
C902 C901 C900 104.9(5) . . ?
C902 C901 H90C 110.8 . . ?
C900 C901 H90C 110.8 . . ?
C902 C901 H90D 110.8 . . ?
C900 C901 H90D 110.8 . . ?
H90C C901 H90D 108.9 . . ?
O1 C903 C902 106.2(4) . . ?
O1 C903 H90E 110.5 . . ?
C902 C903 H90E 110.5 . . ?
O1 C903 H90F 110.5 . . ?
C902 C903 H90F 110.5 . . ?
H90E C903 H90F 108.7 . . ?
C901 C902 C903 107.6(5) . . ?
C901 C902 H90G 110.2 . . ?
C903 C902 H90G 110.2 . . ?
C901 C902 H90H 110.2 . . ?
C903 C902 H90H 110.2 . . ?
H90G C902 H90H 108.5 . . ?
C10 N1 P1 117.45(18) . . ?
C10 N1 K1 128.13(17) . . ?
P1 N1 K1 110.79(11) . . ?
C21 C20 C25 117.4(3) . . ?
C21 C20 P1 124.5(2) . . ?
C25 C20 P1 117.7(3) . . ?
C21 C20 K1 110.4(2) . . ?
C25 C20 K1 78.32(19) . . ?
P1 C20 K1 87.05(10) . . ?
C20 C21 C22 121.6(3) . . ?
C20 C21 H21A 119.2 . . ?
C22 C21 H21A 119.2 . . ?
C24 C25 C20 121.0(4) . . ?
C24 C25 K1 111.3(3) . . ?
C20 C25 K1 77.58(19) . . ?
C24 C25 H25 119.5 . . ?
C20 C25 H25 119.5 . . ?
K1 C25 H25 81.4 . . ?
C35 C30 C31 118.4(3) . . ?
C35 C30 P1 119.9(2) . . ?
C31 C30 P1 121.6(2) . . ?
C32 C31 C30 120.5(3) . . ?
C32 C31 H31A 119.8 . . ?
C30 C31 H31A 119.8 . . ?
C34 C35 C30 120.7(4) . . ?
C34 C35 H35A 119.6 . . ?
C30 C35 H35A 119.6 . . ?
C800 O2 C803 107.5(6) . . ?
C800 O2 K1 121.0(4) . . ?
C803 O2 K1 131.3(4) . . ?
C23 C22 C21 120.2(4) . . ?
C23 C22 H22A 119.9 . . ?
C21 C22 H22A 119.9 . . ?
C22 C23 C24 119.3(4) . . ?
C22 C23 H23A 120.4 . . ?
C24 C23 H23A 120.4 . . ?
C23 C24 C25 120.5(4) . . ?
C23 C24 H24A 119.7 . . ?
C25 C24 H24A 119.7 . . ?
C33 C32 C31 120.1(4) . . ?
C33 C32 H32A 119.9 . . ?
C31 C32 H32A 119.9 . . ?
C34 C33 C32 120.2(4) . . ?
C34 C33 H33A 119.9 . . ?
C32 C33 H33A 119.9 . . ?
C33 C34 C35 120.0(4) . . ?
C33 C34 H34A 120.0 . . ?
C35 C34 H34A 120.0 . . ?
O2 C800 C801 111.4(7) . . ?
C801 C800 K1 150.0(6) . . ?
O2 C800 H80A 109.4 . . ?
C801 C800 H80A 109.4 . . ?
K1 C800 H80A 92.3 . . ?
O2 C800 H80B 109.4 . . ?
C801 C800 H80B 109.4 . . ?
K1 C800 H80B 81.8 . . ?
H80A C800 H80B 108.0 . . ?
C802 C801 C800 99.6(8) . . ?
C802 C801 H80C 111.9 . . ?
C800 C801 H80C 111.9 . . ?
C802 C801 H80D 111.9 . . ?
C800 C801 H80D 111.9 . . ?
H80C C801 H80D 109.6 . . ?
C801 C802 C803 116.5(8) . . ?
C801 C802 H80E 108.2 . . ?
C803 C802 H80E 108.2 . . ?
C801 C802 H80F 108.2 . . ?
C803 C802 H80F 108.2 . . ?
H80E C802 H80F 107.3 . . ?
O2 C803 C802 103.8(7) . . ?
O2 C803 H80G 111.0 . . ?
C802 C803 H80G 111.0 . . ?
O2 C803 H80H 111.0 . . ?
C802 C803 H80H 111.0 . . ?
H80G C803 H80H 109.0 . . ?

loop_
_geom_bond_atom_site_label_1
_geom_bond_atom_site_label_2
_geom_bond_distance
_geom_bond_site_symmetry_2
_geom_bond_publ_flag
P1 N1 1.679(2) . ?
P1 C20 1.836(3) . ?
P1 C30 1.836(3) . ?
P1 K1 3.7252(9) . ?
K1 O2 2.638(4) . ?
K1 O1 2.703(3) . ?
K1 N1 2.783(2) . ?
K1 N2 2.799(3) 2_666 ?
K1 N2 3.125(3) . ?
K1 C1 3.323(3) . ?
K1 C20 3.337(3) . ?
K1 C25 3.346(4) . ?
K1 C800 3.534(8) . ?
K1 K1 4.5273(13) 2_666 ?
C15 C14 1.399(4) . ?
C15 C1 1.422(4) . ?
C15 C10 1.427(4) . ?
C10 N1 1.346(4) . ?
C10 C11 1.427(4) . ?
C12 C11 1.362(5) . ?
C12 C13 1.395(5) . ?
C12 H12A 0.9500 . ?
N2 C1 1.145(4) . ?
N2 K1 2.799(3) 2_666 ?
C11 H11A 0.9500 . ?
O1 C903 1.427(6) . ?
O1 C900 1.431(5) . ?
C14 C13 1.366(4) . ?
C14 H14A 0.9500 . ?
C13 H13A 0.9500 . ?
C900 C901 1.473(7) . ?
C900 H90A 0.9900 . ?
C900 H90B 0.9900 . ?
C901 C902 1.448(10) . ?
C901 H90C 0.9900 . ?
C901 H90D 0.9900 . ?
C903 C902 1.461(8) . ?
C903 H90E 0.9900 . ?
C903 H90F 0.9900 . ?
C902 H90G 0.9900 . ?
C902 H90H 0.9900 . ?
C20 C21 1.378(5) . ?
C20 C25 1.395(5) . ?
C21 C22 1.386(5) . ?
C21 H21A 0.9500 . ?
C25 C24 1.379(5) . ?
C25 H25 0.9500 . ?
C30 C35 1.387(4) . ?
C30 C31 1.390(4) . ?
C31 C32 1.378(5) . ?
C31 H31A 0.9500 . ?
C35 C34 1.383(5) . ?
C35 H35A 0.9500 . ?
O2 C800 1.356(9) . ?
O2 C803 1.368(6) . ?
C22 C23 1.368(6) . ?
C22 H22A 0.9500 . ?
C23 C24 1.377(7) . ?
C23 H23A 0.9500 . ?
C24 H24A 0.9500 . ?
C32 C33 1.376(7) . ?
C32 H32A 0.9500 . ?
C33 C34 1.366(7) . ?
C33 H33A 0.9500 . ?
C34 H34A 0.9500 . ?
C800 C801 1.438(12) . ?
C800 H80A 0.9900 . ?
C800 H80B 0.9900 . ?
C801 C802 1.330(12) . ?
C801 H80C 0.9900 . ?
C801 H80D 0.9900 . ?
C802 C803 1.369(12) . ?
C802 H80E 0.9900 . ?
C802 H80F 0.9900 . ?
C803 H80G 0.9900 . ?
C803 H80H 0.9900 . ?

loop_
_geom_torsion_atom_site_label_1
_geom_torsion_atom_site_label_2
_geom_torsion_atom_site_label_3
_geom_torsion_atom_site_label_4
_geom_torsion
_geom_torsion_site_symmetry_1
_geom_torsion_site_symmetry_2
_geom_torsion_site_symmetry_3
_geom_torsion_site_symmetry_4
_geom_torsion_publ_flag
N1 P1 K1 O2 66.94(17) . . . . ?
C20 P1 K1 O2 -151.99(16) . . . . ?
C30 P1 K1 O2 -48.58(15) . . . . ?
N1 P1 K1 O1 153.43(14) . . . . ?
C20 P1 K1 O1 -65.50(13) . . . . ?
C30 P1 K1 O1 37.91(12) . . . . ?
C20 P1 K1 N1 141.07(17) . . . . ?
C30 P1 K1 N1 -115.52(16) . . . . ?
N1 P1 K1 N2 -97.75(18) . . . 2_666 ?
C20 P1 K1 N2 43.32(17) . . . 2_666 ?
C30 P1 K1 N2 146.73(16) . . . 2_666 ?
N1 P1 K1 N2 -18.57(14) . . . . ?
C20 P1 K1 N2 122.50(13) . . . . ?
C30 P1 K1 N2 -134.09(11) . . . . ?
N1 P1 K1 C1 -8.86(13) . . . . ?
C20 P1 K1 C1 132.21(12) . . . . ?
C30 P1 K1 C1 -124.38(11) . . . . ?
N1 P1 K1 C20 -141.07(17) . . . . ?
C30 P1 K1 C20 103.41(15) . . . . ?
N1 P1 K1 C25 -111.22(16) . . . . ?
C20 P1 K1 C25 29.85(15) . . . . ?
C30 P1 K1 C25 133.26(14) . . . . ?
N1 P1 K1 C800 52.0(3) . . . . ?
C20 P1 K1 C800 -167.0(3) . . . . ?
C30 P1 K1 C800 -63.5(3) . . . . ?
N1 P1 K1 K1 -40.73(13) . . . 2_666 ?
C20 P1 K1 K1 100.34(11) . . . 2_666 ?
C30 P1 K1 K1 -156.25(10) . . . 2_666 ?
C14 C15 C10 N1 178.6(3) . . . . ?
C1 C15 C10 N1 -2.1(4) . . . . ?
C14 C15 C10 C11 -2.2(4) . . . . ?
C1 C15 C10 C11 177.1(3) . . . . ?
O2 K1 N2 C1 -92.1(3) . . . . ?
O1 K1 N2 C1 -126.2(3) . . . . ?
N1 K1 N2 C1 20.3(2) . . . . ?
N2 K1 N2 C1 178.6(3) 2_666 . . . ?
C20 K1 N2 C1 54.6(2) . . . . ?
C25 K1 N2 C1 74.5(2) . . . . ?
C800 K1 N2 C1 -108.5(3) . . . . ?
P1 K1 N2 C1 28.5(2) . . . . ?
K1 K1 N2 C1 178.6(3) 2_666 . . . ?
O2 K1 N2 K1 89.26(15) . . . 2_666 ?
O1 K1 N2 K1 55.2(3) . . . 2_666 ?
N1 K1 N2 K1 -158.26(12) . . . 2_666 ?
N2 K1 N2 K1 0.0 2_666 . . 2_666 ?
C1 K1 N2 K1 -178.6(3) . . . 2_666 ?
C20 K1 N2 K1 -123.96(9) . . . 2_666 ?
C25 K1 N2 K1 -104.12(10) . . . 2_666 ?
C800 K1 N2 K1 72.9(2) . . . 2_666 ?
P1 K1 N2 K1 -150.12(8) . . . 2_666 ?
C13 C12 C11 C10 -0.9(5) . . . . ?
N1 C10 C11 C12 -178.9(3) . . . . ?
C15 C10 C11 C12 2.0(4) . . . . ?
O2 K1 O1 C903 -49.0(4) . . . . ?
N1 K1 O1 C903 -155.7(4) . . . . ?
N2 K1 O1 C903 39.4(4) 2_666 . . . ?
N2 K1 O1 C903 -14.7(6) . . . . ?
C1 K1 O1 C903 -83.8(5) . . . . ?
C20 K1 O1 C903 164.6(4) . . . . ?
C25 K1 O1 C903 144.3(4) . . . . ?
C800 K1 O1 C903 -31.5(4) . . . . ?
P1 K1 O1 C903 -168.8(4) . . . . ?
K1 K1 O1 C903 26.0(4) 2_666 . . . ?
O2 K1 O1 C900 117.5(3) . . . . ?
N1 K1 O1 C900 10.7(4) . . . . ?
N2 K1 O1 C900 -154.1(3) 2_666 . . . ?
N2 K1 O1 C900 151.8(3) . . . . ?
C1 K1 O1 C900 82.7(4) . . . . ?
C20 K1 O1 C900 -29.0(3) . . . . ?
C25 K1 O1 C900 -49.3(3) . . . . ?
C800 K1 O1 C900 134.9(4) . . . . ?
P1 K1 O1 C900 -2.4(3) . . . . ?
K1 K1 O1 C900 -167.5(3) 2_666 . . . ?
C1 C15 C14 C13 -178.1(3) . . . . ?
C10 C15 C14 C13 1.2(5) . . . . ?
C14 C15 C1 K1 156.8(2) . . . . ?
C10 C15 C1 K1 -22.5(3) . . . . ?
O2 K1 C1 N2 85.8(3) . . . . ?
O1 K1 C1 N2 120.3(3) . . . . ?
N1 K1 C1 N2 -155.5(3) . . . . ?
N2 K1 C1 N2 -1.4(3) 2_666 . . . ?
C20 K1 C1 N2 -129.2(2) . . . . ?
C25 K1 C1 N2 -106.3(2) . . . . ?
C800 K1 C1 N2 67.0(3) . . . . ?
P1 K1 C1 N2 -150.8(2) . . . . ?
K1 K1 C1 N2 -1.0(2) 2_666 . . . ?
O2 K1 C1 C15 -93.0(2) . . . . ?
O1 K1 C1 C15 -58.6(4) . . . . ?
N1 K1 C1 C15 25.65(18) . . . . ?
N2 K1 C1 C15 179.8(2) 2_666 . . . ?
N2 K1 C1 C15 -178.8(4) . . . . ?
C20 K1 C1 C15 51.9(2) . . . . ?
C25 K1 C1 C15 74.8(2) . . . . ?
C800 K1 C1 C15 -111.9(3) . . . . ?
P1 K1 C1 C15 30.34(19) . . . . ?
K1 K1 C1 C15 -179.9(2) 2_666 . . . ?
C15 C14 C13 C12 0.2(5) . . . . ?
C11 C12 C13 C14 -0.3(5) . . . . ?
C903 O1 C900 C901 18.9(6) . . . . ?
K1 O1 C900 C901 -149.1(4) . . . . ?
O1 C900 C901 C902 -25.2(8) . . . . ?
C900 O1 C903 C902 -5.0(7) . . . . ?
K1 O1 C903 C902 163.3(5) . . . . ?
C900 C901 C902 C903 22.5(10) . . . . ?
O1 C903 C902 C901 -11.2(10) . . . . ?
C11 C10 N1 P1 14.8(4) . . . . ?
C15 C10 N1 P1 -166.1(2) . . . . ?
C11 C10 N1 K1 -141.6(2) . . . . ?
C15 C10 N1 K1 37.5(4) . . . . ?
C20 P1 N1 C10 165.0(2) . . . . ?
C30 P1 N1 C10 -90.9(2) . . . . ?
K1 P1 N1 C10 -160.3(3) . . . . ?
C20 P1 N1 K1 -34.76(14) . . . . ?
C30 P1 N1 K1 69.39(14) . . . . ?
O2 K1 N1 C10 34.2(3) . . . . ?
O1 K1 N1 C10 125.8(2) . . . . ?
N2 K1 N1 C10 -80.9(3) 2_666 . . . ?
N2 K1 N1 C10 -42.0(2) . . . . ?
C1 K1 N1 C10 -33.3(2) . . . . ?
C20 K1 N1 C10 -178.9(3) . . . . ?
C25 K1 N1 C10 -150.7(3) . . . . ?
C800 K1 N1 C10 15.9(3) . . . . ?
P1 K1 N1 C10 157.6(3) . . . . ?
K1 K1 N1 C10 -55.6(2) 2_666 . . . ?
O2 K1 N1 P1 -123.44(14) . . . . ?
O1 K1 N1 P1 -31.79(16) . . . . ?
N2 K1 N1 P1 121.49(15) 2_666 . . . ?
N2 K1 N1 P1 160.42(14) . . . . ?
C1 K1 N1 P1 169.10(16) . . . . ?
C20 K1 N1 P1 23.42(10) . . . . ?
C25 K1 N1 P1 51.64(12) . . . . ?
C800 K1 N1 P1 -141.72(19) . . . . ?
K1 K1 N1 P1 146.81(10) 2_666 . . . ?
N1 P1 C20 C21 139.3(3) . . . . ?
C30 P1 C20 C21 31.3(3) . . . . ?
K1 P1 C20 C21 112.9(3) . . . . ?
N1 P1 C20 C25 -48.7(3) . . . . ?
C30 P1 C20 C25 -156.8(3) . . . . ?
K1 P1 C20 C25 -75.2(2) . . . . ?
N1 P1 C20 K1 26.42(11) . . . . ?
C30 P1 C20 K1 -81.61(11) . . . . ?
O2 K1 C20 C21 -81.1(3) . . . . ?
O1 K1 C20 C21 -8.8(2) . . . . ?
N1 K1 C20 C21 -145.7(3) . . . . ?
N2 K1 C20 C21 78.9(2) 2_666 . . . ?
N2 K1 C20 C21 171.0(2) . . . . ?
C1 K1 C20 C21 -172.6(2) . . . . ?
C25 K1 C20 C21 115.1(3) . . . . ?
C800 K1 C20 C21 -91.8(8) . . . . ?
P1 K1 C20 C21 -125.9(3) . . . . ?
K1 K1 C20 C21 132.3(2) 2_666 . . . ?
O2 K1 C20 C25 163.8(3) . . . . ?
O1 K1 C20 C25 -123.9(2) . . . . ?
N1 K1 C20 C25 99.2(2) . . . . ?
N2 K1 C20 C25 -36.2(2) 2_666 . . . ?
N2 K1 C20 C25 55.9(2) . . . . ?
C1 K1 C20 C25 72.3(2) . . . . ?
C800 K1 C20 C25 153.1(8) . . . . ?
P1 K1 C20 C25 119.1(3) . . . . ?
K1 K1 C20 C25 17.2(2) 2_666 . . . ?
O2 K1 C20 P1 44.7(3) . . . . ?
O1 K1 C20 P1 117.09(12) . . . . ?
N1 K1 C20 P1 -19.89(9) . . . . ?
N2 K1 C20 P1 -155.21(10) 2_666 . . . ?
N2 K1 C20 P1 -63.18(12) . . . . ?
C1 K1 C20 P1 -46.72(11) . . . . ?
C25 K1 C20 P1 -119.1(3) . . . . ?
C800 K1 C20 P1 34.0(8) . . . . ?
K1 K1 C20 P1 -101.84(10) 2_666 . . . ?
C25 C20 C21 C22 0.2(5) . . . . ?
P1 C20 C21 C22 172.2(3) . . . . ?
K1 C20 C21 C22 -86.9(3) . . . . ?
C21 C20 C25 C24 0.4(5) . . . . ?
P1 C20 C25 C24 -172.1(3) . . . . ?
K1 C20 C25 C24 107.5(4) . . . . ?
C21 C20 C25 K1 -107.1(3) . . . . ?
P1 C20 C25 K1 80.34(18) . . . . ?
O2 K1 C25 C24 -162.4(5) . . . . ?
O1 K1 C25 C24 -60.5(3) . . . . ?
N1 K1 C25 C24 177.0(3) . . . . ?
N2 K1 C25 C24 31.4(3) 2_666 . . . ?
N2 K1 C25 C24 112.9(3) . . . . ?
C1 K1 C25 C24 132.3(3) . . . . ?
C20 K1 C25 C24 -118.7(4) . . . . ?
C800 K1 C25 C24 98.8(11) . . . . ?
P1 K1 C25 C24 -155.5(3) . . . . ?
K1 K1 C25 C24 75.6(3) 2_666 . . . ?
O2 K1 C25 C20 -43.7(6) . . . . ?
O1 K1 C25 C20 58.1(2) . . . . ?
N1 K1 C25 C20 -64.3(2) . . . . ?
N2 K1 C25 C20 150.0(2) 2_666 . . . ?
N2 K1 C25 C20 -128.5(2) . . . . ?
C1 K1 C25 C20 -109.1(2) . . . . ?
C800 K1 C25 C20 -142.5(10) . . . . ?
P1 K1 C25 C20 -36.87(17) . . . . ?
K1 K1 C25 C20 -165.8(2) 2_666 . . . ?
N1 P1 C30 C35 174.6(3) . . . . ?
C20 P1 C30 C35 -82.2(3) . . . . ?
K1 P1 C30 C35 -144.5(3) . . . . ?
N1 P1 C30 C31 -0.9(3) . . . . ?
C20 P1 C30 C31 102.3(3) . . . . ?
K1 P1 C30 C31 39.9(2) . . . . ?
C35 C30 C31 C32 2.3(5) . . . . ?
P1 C30 C31 C32 177.9(3) . . . . ?
C31 C30 C35 C34 -3.6(5) . . . . ?
P1 C30 C35 C34 -179.3(3) . . . . ?
O1 K1 O2 C800 114.3(8) . . . . ?
N1 K1 O2 C800 -122.9(8) . . . . ?
N2 K1 O2 C800 25.3(8) 2_666 . . . ?
N2 K1 O2 C800 -55.3(8) . . . . ?
C1 K1 O2 C800 -75.5(8) . . . . ?
C20 K1 O2 C800 -170.9(7) . . . . ?
C25 K1 O2 C800 -141.3(8) . . . . ?
P1 K1 O2 C800 -147.1(8) . . . . ?
K1 K1 O2 C800 -17.5(8) 2_666 . . . ?
O1 K1 O2 C803 -60.1(6) . . . . ?
N1 K1 O2 C803 62.6(6) . . . . ?
N2 K1 O2 C803 -149.2(6) 2_666 . . . ?
N2 K1 O2 C803 130.3(6) . . . . ?
C1 K1 O2 C803 110.0(6) . . . . ?
C20 K1 O2 C803 14.6(7) . . . . ?
C25 K1 O2 C803 44.2(10) . . . . ?
C800 K1 O2 C803 -174.5(12) . . . . ?
P1 K1 O2 C803 38.4(6) . . . . ?
K1 K1 O2 C803 168.0(6) 2_666 . . . ?
C20 C21 C22 C23 -0.7(6) . . . . ?
C21 C22 C23 C24 0.6(6) . . . . ?
C22 C23 C24 C25 0.0(7) . . . . ?
C20 C25 C24 C23 -0.5(7) . . . . ?
K1 C25 C24 C23 87.4(4) . . . . ?
C30 C31 C32 C33 -0.4(6) . . . . ?
C31 C32 C33 C34 -0.2(7) . . . . ?
C32 C33 C34 C35 -1.1(7) . . . . ?
C30 C35 C34 C33 3.0(6) . . . . ?
C803 O2 C800 C801 5.8(13) . . . . ?
K1 O2 C800 C801 -169.8(8) . . . . ?
C803 O2 C800 K1 175.7(9) . . . . ?
O1 K1 C800 O2 -64.1(8) . . . . ?
N1 K1 C800 O2 64.5(8) . . . . ?
N2 K1 C800 O2 -153.1(8) 2_666 . . . ?
N2 K1 C800 O2 121.4(8) . . . . ?
C1 K1 C800 O2 102.1(8) . . . . ?
C20 K1 C800 O2 18.9(15) . . . . ?
C25 K1 C800 O2 136.0(7) . . . . ?
P1 K1 C800 O2 42.4(9) . . . . ?
K1 K1 C800 O2 160.9(9) 2_666 . . . ?
O2 K1 C800 C801 19.2(15) . . . . ?
O1 K1 C800 C801 -45(2) . . . . ?
N1 K1 C800 C801 84(2) . . . . ?
N2 K1 C800 C801 -134(2) 2_666 . . . ?
N2 K1 C800 C801 141(2) . . . . ?
C1 K1 C800 C801 121(2) . . . . ?
C20 K1 C800 C801 38(3) . . . . ?
C25 K1 C800 C801 155.2(14) . . . . ?
P1 K1 C800 C801 62(2) . . . . ?
K1 K1 C800 C801 -180(2) 2_666 . . . ?
O2 C800 C801 C802 1.1(15) . . . . ?
K1 C800 C801 C802 -12(2) . . . . ?
C800 C801 C802 C803 -8.1(17) . . . . ?
C800 O2 C803 C802 -10.0(11) . . . . ?
K1 O2 C803 C802 165.1(7) . . . . ?
C801 C802 C803 O2 11.9(15) . . . . ?
